data_7018993
loop_
_publ_author_name
'Li, Xinfa'
'Huang, Yuanbiao'
'Cao, Rong'

_publ_section_title
;
 A family of three-dimensional 3d--4f and 4d--4f heterometallic
 coordination polymers based on mixed isonicotinate and 2-sulfobenzoate
 ligands: syntheses, structures and photoluminescent properties
;
_journal_issue 20
_journal_name_full 'Dalton Transactions'
_journal_page_first 6195
_journal_paper_doi 10.1039/c2dt30268c
_journal_volume 41
_journal_year 2012
_chemical_formula_moiety 'C19 H14 Ag Eu N2 O10 S'
_chemical_formula_sum 'C19 H14 Ag Eu N2 O10 S'
_chemical_formula_weight 722.21
_chemical_name_systematic
;
?
;
_space_group_IT_number 14
_symmetry_cell_setting monoclinic
_symmetry_space_group_name_Hall '-P 2yn'
_symmetry_space_group_name_H-M 'P 1 21/n 1'
_atom_sites_solution_hydrogens geom
_atom_sites_solution_primary direct
_atom_sites_solution_secondary difmap
_audit_creation_method SHELXL-97
_cell_angle_alpha 90.00
_cell_angle_beta 101.118(2)
_cell_angle_gamma 90.00
_cell_formula_units_Z 4
_cell_length_a 9.3740(2)
_cell_length_b 13.4679(4)
_cell_length_c 17.6149(4)
_cell_measurement_reflns_used 3518
_cell_measurement_temperature 293(2)
_cell_measurement_theta_max 29.1253
_cell_measurement_theta_min 2.6762
_cell_volume 2182.11(10)
_computing_cell_refinement
;
CrysAlisPro, Agilent Technologies,
Version 1.171.34.49 (release 20-01-2011 CrysAlis171 .NET)
(compiled Jan 20 2011,15:58:25)
;
_computing_data_collection
;
CrysAlisPro, Agilent Technologies,
Version 1.171.34.49 (release 20-01-2011 CrysAlis171 .NET)
(compiled Jan 20 2011,15:58:25)
;
_computing_data_reduction
;
CrysAlisPro, Agilent Technologies,
Version 1.171.34.49 (release 20-01-2011 CrysAlis171 .NET)
(compiled Jan 20 2011,15:58:25)
;
_computing_molecular_graphics 'Bruker SHELXTL'
_computing_publication_material 'Bruker SHELXTL'
_computing_structure_refinement 'SHELXL-97 (Sheldrick, 1997)'
_computing_structure_solution 'SHELXS-97 (Sheldrick, 1990)'
_diffrn_ambient_temperature 293(2)
_diffrn_detector_area_resol_mean 16.2083
_diffrn_measured_fraction_theta_full 0.989
_diffrn_measured_fraction_theta_max 0.989
_diffrn_measurement_device_type 'Xcalibur, Eos'
_diffrn_measurement_method '\w scans'
_diffrn_radiation_monochromator graphite
_diffrn_radiation_source 'fine-focus sealed tube'
_diffrn_radiation_type MoK\a
_diffrn_radiation_wavelength 0.71073
_diffrn_reflns_av_R_equivalents 0.0289
_diffrn_reflns_av_sigmaI/netI 0.0461
_diffrn_reflns_limit_h_max 11
_diffrn_reflns_limit_h_min -11
_diffrn_reflns_limit_k_max 8
_diffrn_reflns_limit_k_min -17
_diffrn_reflns_limit_l_max 22
_diffrn_reflns_limit_l_min -22
_diffrn_reflns_number 9196
_diffrn_reflns_theta_full 26.75
_diffrn_reflns_theta_max 26.75
_diffrn_reflns_theta_min 2.68
_diffrn_standards_interval_count none
_diffrn_standards_interval_time none
_exptl_absorpt_coefficient_mu 3.901
_exptl_absorpt_correction_T_max 0.5541
_exptl_absorpt_correction_T_min 0.4145
_exptl_absorpt_correction_type multi-scan
_exptl_absorpt_process_details
;
CrysAlisPro, Agilent Technologies,
Version 1.171.34.49.
Empirical absorption correction using spherical harmonics,
implemented in SCALE3 ABSPACK scaling algorithm.
;
_exptl_crystal_colour colorless
_exptl_crystal_density_diffrn 2.198
_exptl_crystal_density_method 'not measured'
_exptl_crystal_description block-shaped
_exptl_crystal_F_000 1392
_exptl_crystal_size_max 0.24
_exptl_crystal_size_mid 0.20
_exptl_crystal_size_min 0.16
_refine_diff_density_max 1.062
_refine_diff_density_min -0.927
_refine_diff_density_rms 0.144
_refine_ls_extinction_method none
_refine_ls_goodness_of_fit_ref 1.001
_refine_ls_hydrogen_treatment constr
_refine_ls_matrix_type full
_refine_ls_number_parameters 307
_refine_ls_number_reflns 4592
_refine_ls_number_restraints 0
_refine_ls_restrained_S_all 1.001
_refine_ls_R_factor_all 0.0356
_refine_ls_R_factor_gt 0.0288
_refine_ls_shift/su_max 0.003
_refine_ls_shift/su_mean 0.000
_refine_ls_structure_factor_coef Fsqd
_refine_ls_weighting_details 'calc w=1/[\s^2^(Fo^2^)+(0.0200P)^2^+5.8000P] where P=(Fo^2^+2Fc^2^)/3'
_refine_ls_weighting_scheme calc
_refine_ls_wR_factor_gt 0.0644
_refine_ls_wR_factor_ref 0.0683
_reflns_number_gt 4016
_reflns_number_total 4592
_reflns_threshold_expression >2sigma(I)
_cod_data_source_file c2dt30268c.txt
_cod_data_source_block 5-Eu
_cod_depositor_comments
;
The following automatic conversions were performed:

'_symmetry_cell_setting' value 'Monoclinic' changed to 'monoclinic'
according to /home/saulius/struct/CIF-dictionaries/cif_core.dic
dictionary named 'cif_core.dic' version 2.4.1 from 2010-06-29.

Automatic conversion script
Id: cif_fix_values 1715 2011-07-08 13:25:40Z adriana 
;
_cod_original_cell_volume 2182.11(9)
_cod_original_sg_symbol_H-M P2(1)/n
_cod_database_code 7018993

loop_
_symmetry_equiv_pos_as_xyz
'x, y, z'
'-x+1/2, y+1/2, -z+1/2'
'-x, -y, -z'
'x-1/2, -y-1/2, z-1/2'

loop_
_atom_site_label
_atom_site_type_symbol
_atom_site_fract_x
_atom_site_fract_y
_atom_site_fract_z
_atom_site_U_iso_or_equiv
_atom_site_adp_type
_atom_site_occupancy
_atom_site_symmetry_multiplicity
_atom_site_calc_flag
_atom_site_refinement_flags
Eu1 Eu 0.71482(2) 0.966216(17) 0.504288(11) 0.01302(7) Uani 1 1 d .
Ag1 Ag 0.72680(4) 0.64050(3) 0.480491(19) 0.03426(11) Uani 1 1 d .
S1 S 0.18648(13) 0.77858(11) 0.42883(8) 0.0350(3) Uani 1 1 d .
O1 O 0.4527(3) 0.9033(2) 0.50905(17) 0.0200(7) Uani 1 1 d .
O2 O 0.6298(3) 0.7951(2) 0.53791(18) 0.0244(7) Uani 1 1 d .
O3 O 0.1624(3) 0.8851(3) 0.43225(19) 0.0314(8) Uani 1 1 d .
O4 O 0.2959(4) 0.7508(4) 0.3861(2) 0.0498(11) Uani 1 1 d .
O5 O 0.0480(4) 0.7282(4) 0.4040(3) 0.0618(14) Uani 1 1 d .
O6 O 1.0609(3) 0.5546(3) 0.87466(17) 0.0253(8) Uani 1 1 d .
O7 O 0.8455(3) 0.4773(3) 0.86762(16) 0.0227(7) Uani 1 1 d .
O8 O 0.6555(3) 0.5436(3) 0.08095(18) 0.0313(9) Uani 1 1 d .
O9 O 0.4299(3) 0.5944(3) 0.07792(16) 0.0219(7) Uani 1 1 d .
O10 O 0.8000(4) 0.8325(3) 0.42326(19) 0.0337(9) Uani 1 1 d .
H10B H 0.8914 0.8369 0.4262 0.051 Uiso 1 1 d R
H10C H 0.7587 0.8394 0.3762 0.051 Uiso 1 1 d R
N1 N 0.8146(4) 0.6005(3) 0.5998(2) 0.0246(9) Uani 1 1 d .
N2 N 0.6627(4) 0.6195(3) 0.3572(2) 0.0262(9) Uani 1 1 d .
C1 C 0.4982(5) 0.8188(3) 0.5336(3) 0.0202(9) Uani 1 1 d .
C2 C 0.3970(5) 0.7508(4) 0.5640(3) 0.0320(12) Uani 1 1 d .
C3 C 0.2520(5) 0.7350(4) 0.5250(4) 0.0378(13) Uani 1 1 d .
C4 C 0.1604(7) 0.6776(5) 0.5596(5) 0.0575(19) Uani 1 1 d .
H4A H 0.0649 0.6668 0.5346 0.069 Uiso 1 1 calc R
C5 C 0.2115(8) 0.6361(6) 0.6319(5) 0.074(3) Uani 1 1 d .
H5A H 0.1491 0.5976 0.6548 0.088 Uiso 1 1 calc R
C6 C 0.3543(8) 0.6507(6) 0.6710(5) 0.073(3) Uani 1 1 d .
H6A H 0.3868 0.6228 0.7196 0.088 Uiso 1 1 calc R
C7 C 0.4472(7) 0.7081(5) 0.6359(4) 0.0499(17) Uani 1 1 d .
H7A H 0.5431 0.7177 0.6608 0.060 Uiso 1 1 calc R
C8 C 0.9380(4) 0.5251(4) 0.8400(2) 0.0194(10) Uani 1 1 d .
C9 C 0.8968(4) 0.5506(4) 0.7549(2) 0.0178(9) Uani 1 1 d .
C10 C 0.8942(5) 0.6484(4) 0.7309(3) 0.0266(11) Uani 1 1 d .
H10A H 0.9216 0.6990 0.7667 0.032 Uiso 1 1 calc R
C11 C 0.8508(5) 0.6704(4) 0.6537(3) 0.0264(11) Uani 1 1 d .
H11A H 0.8465 0.7366 0.6385 0.032 Uiso 1 1 calc R
C12 C 0.8216(5) 0.5056(4) 0.6234(3) 0.0303(12) Uani 1 1 d .
H12A H 0.7999 0.4560 0.5862 0.036 Uiso 1 1 calc R
C13 C 0.8590(5) 0.4780(4) 0.6996(3) 0.0268(11) Uani 1 1 d .
H13A H 0.8589 0.4114 0.7137 0.032 Uiso 1 1 calc R
C14 C 0.5565(4) 0.5743(3) 0.1115(2) 0.0164(9) Uani 1 1 d .
C15 C 0.5919(4) 0.5901(3) 0.1978(2) 0.0169(9) Uani 1 1 d .
C16 C 0.4847(5) 0.5915(4) 0.2420(2) 0.0246(11) Uani 1 1 d .
H16A H 0.3877 0.5829 0.2188 0.030 Uiso 1 1 calc R
C17 C 0.5238(5) 0.6057(4) 0.3206(3) 0.0280(11) Uani 1 1 d .
H17A H 0.4511 0.6059 0.3499 0.034 Uiso 1 1 calc R
C18 C 0.7663(5) 0.6181(4) 0.3141(3) 0.0303(12) Uani 1 1 d .
H18A H 0.8626 0.6273 0.3384 0.036 Uiso 1 1 calc R
C19 C 0.7355(5) 0.6034(4) 0.2351(3) 0.0274(11) Uani 1 1 d .
H19A H 0.8100 0.6025 0.2070 0.033 Uiso 1 1 calc R

loop_
_atom_site_aniso_label
_atom_site_aniso_U_11
_atom_site_aniso_U_22
_atom_site_aniso_U_33
_atom_site_aniso_U_23
_atom_site_aniso_U_13
_atom_site_aniso_U_12
Eu1 0.01158(10) 0.01732(13) 0.00974(11) -0.00039(8) 0.00096(7) 0.00022(9)
Ag1 0.0489(2) 0.0408(3) 0.00980(17) -0.00029(16) -0.00256(15) 0.0042(2)
S1 0.0205(6) 0.0304(8) 0.0545(9) -0.0202(7) 0.0082(5) -0.0056(6)
O1 0.0180(14) 0.0145(17) 0.0263(17) 0.0001(13) 0.0011(12) 0.0012(13)
O2 0.0167(15) 0.0225(19) 0.0351(18) 0.0026(15) 0.0078(13) 0.0036(14)
O3 0.0283(17) 0.029(2) 0.0341(19) -0.0098(16) -0.0010(14) -0.0018(16)
O4 0.039(2) 0.060(3) 0.054(3) -0.025(2) 0.0168(19) 0.008(2)
O5 0.029(2) 0.048(3) 0.106(4) -0.034(3) 0.005(2) -0.017(2)
O6 0.0163(14) 0.044(2) 0.0143(15) 0.0053(15) -0.0012(12) -0.0039(15)
O7 0.0214(15) 0.035(2) 0.0119(15) 0.0042(14) 0.0038(12) -0.0050(15)
O8 0.0274(16) 0.050(3) 0.0174(16) -0.0075(16) 0.0068(13) 0.0094(17)
O9 0.0170(14) 0.031(2) 0.0147(15) -0.0019(14) -0.0042(11) -0.0018(14)
O10 0.0327(18) 0.040(2) 0.0286(19) -0.0068(17) 0.0071(15) 0.0085(17)
N1 0.0273(19) 0.031(2) 0.0140(19) 0.0028(17) -0.0006(15) 0.0017(19)
N2 0.037(2) 0.027(2) 0.0136(18) -0.0040(17) 0.0023(16) 0.0015(19)
C1 0.023(2) 0.015(2) 0.023(2) -0.0018(19) 0.0052(18) -0.0026(19)
C2 0.032(3) 0.019(3) 0.052(3) 0.009(2) 0.026(2) 0.004(2)
C3 0.031(3) 0.021(3) 0.068(4) -0.004(3) 0.025(3) -0.003(2)
C4 0.042(3) 0.034(4) 0.107(6) 0.014(4) 0.040(4) -0.002(3)
C5 0.062(4) 0.043(4) 0.136(7) 0.035(5) 0.070(5) 0.014(4)
C6 0.083(5) 0.059(5) 0.093(6) 0.056(5) 0.058(5) 0.033(4)
C7 0.046(3) 0.044(4) 0.065(4) 0.030(3) 0.025(3) 0.015(3)
C8 0.018(2) 0.030(3) 0.010(2) -0.0026(19) 0.0013(16) 0.006(2)
C9 0.0131(18) 0.029(3) 0.012(2) 0.0019(19) 0.0026(15) 0.0013(19)
C10 0.035(3) 0.026(3) 0.016(2) -0.003(2) -0.0020(19) -0.002(2)
C11 0.037(3) 0.021(3) 0.019(2) 0.001(2) -0.002(2) 0.000(2)
C12 0.043(3) 0.029(3) 0.016(2) -0.004(2) -0.002(2) 0.003(2)
C13 0.039(3) 0.023(3) 0.017(2) 0.005(2) 0.001(2) 0.002(2)
C14 0.0174(19) 0.020(2) 0.012(2) -0.0006(18) 0.0024(16) -0.0012(18)
C15 0.0200(19) 0.018(2) 0.012(2) 0.0009(18) 0.0013(16) 0.0037(19)
C16 0.019(2) 0.036(3) 0.019(2) 0.001(2) 0.0029(17) 0.004(2)
C17 0.027(2) 0.040(3) 0.017(2) 0.000(2) 0.0059(18) 0.003(2)
C18 0.025(2) 0.039(3) 0.022(2) -0.007(2) -0.0071(19) -0.002(2)
C19 0.020(2) 0.044(3) 0.019(2) -0.004(2) 0.0045(18) -0.001(2)

loop_
_atom_type_symbol
_atom_type_description
_atom_type_scat_dispersion_real
_atom_type_scat_dispersion_imag
_atom_type_scat_source
C C 0.0033 0.0016 'International Tables Vol C Tables 4.2.6.8 and 6.1.1.4'
H H 0.0000 0.0000 'International Tables Vol C Tables 4.2.6.8 and 6.1.1.4'
N N 0.0061 0.0033 'International Tables Vol C Tables 4.2.6.8 and 6.1.1.4'
O O 0.0106 0.0060 'International Tables Vol C Tables 4.2.6.8 and 6.1.1.4'
S S 0.1246 0.1234 'International Tables Vol C Tables 4.2.6.8 and 6.1.1.4'
Ag Ag -0.8971 1.1015 'International Tables Vol C Tables 4.2.6.8 and 6.1.1.4'
Eu Eu -0.1578 3.6682 'International Tables Vol C Tables 4.2.6.8 and 6.1.1.4'

loop_
_geom_angle_atom_site_label_1
_geom_angle_atom_site_label_2
_geom_angle_atom_site_label_3
_geom_angle
_geom_angle_site_symmetry_1
_geom_angle_site_symmetry_3
O9 Eu1 O1 144.42(11) 4_676 3_676
O9 Eu1 O8 90.70(11) 4_676 2_655
O1 Eu1 O8 91.31(12) 3_676 2_655
O9 Eu1 O7 80.55(10) 4_676 2_656
O1 Eu1 O7 77.02(10) 3_676 2_656
O8 Eu1 O7 143.72(12) 2_655 2_656
O9 Eu1 O3 75.73(12) 4_676 3_676
O1 Eu1 O3 71.41(11) 3_676 3_676
O8 Eu1 O3 71.09(12) 2_655 3_676
O7 Eu1 O3 72.63(11) 2_656 3_676
O9 Eu1 O6 139.89(11) 4_676 4_575
O1 Eu1 O6 74.41(11) 3_676 4_575
O8 Eu1 O6 75.03(11) 2_655 4_575
O7 Eu1 O6 131.70(10) 2_656 4_575
O3 Eu1 O6 130.48(12) 3_676 4_575
O9 Eu1 O10 74.33(11) 4_676 .
O1 Eu1 O10 139.44(11) 3_676 .
O8 Eu1 O10 72.28(13) 2_655 .
O7 Eu1 O10 136.41(12) 2_656 .
O3 Eu1 O10 131.70(11) 3_676 .
O6 Eu1 O10 65.65(11) 4_575 .
O9 Eu1 O2 80.17(11) 4_676 .
O1 Eu1 O2 117.98(10) 3_676 .
O8 Eu1 O2 140.72(12) 2_655 .
O7 Eu1 O2 72.59(11) 2_656 .
O3 Eu1 O2 140.26(11) 3_676 .
O6 Eu1 O2 87.65(11) 4_575 .
O10 Eu1 O2 68.46(11) . .
O9 Eu1 O1 125.98(10) 4_676 .
O1 Eu1 O1 68.25(12) 3_676 .
O8 Eu1 O1 140.26(10) 2_655 .
O7 Eu1 O1 66.59(10) 2_656 .
O3 Eu1 O1 127.38(10) 3_676 .
O6 Eu1 O1 66.93(10) 4_575 .
O10 Eu1 O1 100.90(11) . .
O2 Eu1 O1 50.30(9) . .
O9 Eu1 Eu1 146.92(7) 4_676 3_676
O1 Eu1 Eu1 36.30(7) 3_676 3_676
O8 Eu1 Eu1 120.20(9) 2_655 3_676
O7 Eu1 Eu1 67.59(7) 2_656 3_676
O3 Eu1 Eu1 101.85(8) 3_676 3_676
O6 Eu1 Eu1 66.24(7) 4_575 3_676
O10 Eu1 Eu1 123.59(8) . 3_676
O2 Eu1 Eu1 81.96(6) . 3_676
O1 Eu1 Eu1 31.95(7) . 3_676
N2 Ag1 N1 157.13(16) . .
N2 Ag1 O2 116.98(13) . .
N1 Ag1 O2 85.23(13) . .
O4 S1 O3 114.3(3) . .
O4 S1 O5 114.1(3) . .
O3 S1 O5 109.6(2) . .
O4 S1 C3 105.2(2) . .
O3 S1 C3 108.2(2) . .
O5 S1 C3 104.8(3) . .
C1 O1 Eu1 152.6(3) . 3_676
C1 O1 Eu1 92.6(2) . .
Eu1 O1 Eu1 111.75(12) 3_676 .
C1 O2 Eu1 95.9(3) . .
C1 O2 Ag1 126.8(3) . .
Eu1 O2 Ag1 119.61(11) . .
S1 O3 Eu1 139.1(2) . 3_676
C8 O6 Eu1 136.7(3) . 4_676
C8 O7 Eu1 134.0(3) . 2_646
C14 O8 Eu1 162.8(3) . 2_645
C14 O9 Eu1 146.2(3) . 4_575
Eu1 O10 H10B 110.0 . .
Eu1 O10 H10C 109.9 . .
H10B O10 H10C 108.4 . .
C11 N1 C12 117.5(4) . .
C11 N1 Ag1 120.7(3) . .
C12 N1 Ag1 121.5(3) . .
C18 N2 C17 117.6(4) . .
C18 N2 Ag1 118.7(3) . .
C17 N2 Ag1 123.7(3) . .
O2 C1 O1 120.7(4) . .
O2 C1 C2 120.4(4) . .
O1 C1 C2 118.7(4) . .
C7 C2 C3 120.4(5) . .
C7 C2 C1 117.1(5) . .
C3 C2 C1 122.3(5) . .
C4 C3 C2 119.3(6) . .
C4 C3 S1 118.3(5) . .
C2 C3 S1 122.2(4) . .
C3 C4 C5 119.7(6) . .
C3 C4 H4A 120.1 . .
C5 C4 H4A 120.1 . .
C4 C5 C6 121.7(6) . .
C4 C5 H5A 119.2 . .
C6 C5 H5A 119.2 . .
C7 C6 C5 118.7(6) . .
C7 C6 H6A 120.7 . .
C5 C6 H6A 120.7 . .
C2 C7 C6 120.2(6) . .
C2 C7 H7A 119.9 . .
C6 C7 H7A 119.9 . .
O7 C8 O6 127.8(4) . .
O7 C8 C9 116.0(4) . .
O6 C8 C9 116.3(4) . .
C13 C9 C10 118.3(4) . .
C13 C9 C8 121.4(4) . .
C10 C9 C8 120.3(4) . .
C11 C10 C9 119.5(4) . .
C11 C10 H10A 120.3 . .
C9 C10 H10A 120.3 . .
N1 C11 C10 122.6(5) . .
N1 C11 H11A 118.7 . .
C10 C11 H11A 118.7 . .
N1 C12 C13 123.3(5) . .
N1 C12 H12A 118.3 . .
C13 C12 H12A 118.3 . .
C12 C13 C9 118.8(5) . .
C12 C13 H13A 120.6 . .
C9 C13 H13A 120.6 . .
O8 C14 O9 126.3(4) . .
O8 C14 C15 116.8(4) . .
O9 C14 C15 116.9(4) . .
C16 C15 C19 118.3(4) . .
C16 C15 C14 121.7(4) . .
C19 C15 C14 120.0(4) . .
C17 C16 C15 119.1(4) . .
C17 C16 H16A 120.4 . .
C15 C16 H16A 120.4 . .
N2 C17 C16 123.0(4) . .
N2 C17 H17A 118.5 . .
C16 C17 H17A 118.5 . .
N2 C18 C19 122.6(4) . .
N2 C18 H18A 118.7 . .
C19 C18 H18A 118.7 . .
C18 C19 C15 119.3(4) . .
C18 C19 H19A 120.3 . .
C15 C19 H19A 120.3 . .

loop_
_geom_bond_atom_site_label_1
_geom_bond_atom_site_label_2
_geom_bond_distance
_geom_bond_site_symmetry_2
Eu1 O9 2.325(3) 4_676
Eu1 O1 2.338(3) 3_676
Eu1 O8 2.350(3) 2_655
Eu1 O7 2.434(3) 2_656
Eu1 O3 2.468(3) 3_676
Eu1 O6 2.471(3) 4_575
Eu1 O10 2.521(3) .
Eu1 O2 2.545(3) .
Eu1 O1 2.615(3) .
Eu1 Eu1 4.1033(4) 3_676
Ag1 N2 2.157(4) .
Ag1 N1 2.172(4) .
Ag1 O2 2.558(3) .
S1 O4 1.434(4) .
S1 O3 1.455(4) .
S1 O5 1.455(4) .
S1 C3 1.786(6) .
O1 C1 1.263(5) .
O1 Eu1 2.338(3) 3_676
O2 C1 1.262(5) .
O3 Eu1 2.468(3) 3_676
O6 C8 1.260(5) .
O6 Eu1 2.471(3) 4_676
O7 C8 1.251(5) .
O7 Eu1 2.434(3) 2_646
O8 C14 1.231(5) .
O8 Eu1 2.350(3) 2_645
O9 C14 1.249(5) .
O9 Eu1 2.325(3) 4_575
O10 H10B 0.8500 .
O10 H10C 0.8500 .
N1 C11 1.335(6) .
N1 C12 1.342(7) .
N2 C18 1.344(6) .
N2 C17 1.350(6) .
C1 C2 1.491(6) .
C2 C7 1.388(8) .
C2 C3 1.417(7) .
C3 C4 1.381(7) .
C4 C5 1.388(10) .
C4 H4A 0.9300 .
C5 C6 1.397(11) .
C5 H5A 0.9300 .
C6 C7 1.395(8) .
C6 H6A 0.9300 .
C7 H7A 0.9300 .
C8 C9 1.514(6) .
C9 C13 1.378(7) .
C9 C10 1.383(7) .
C10 C11 1.374(6) .
C10 H10A 0.9300 .
C11 H11A 0.9300 .
C12 C13 1.372(6) .
C12 H12A 0.9300 .
C13 H13A 0.9300 .
C14 C15 1.507(5) .
C15 C16 1.384(6) .
C15 C19 1.391(6) .
C16 C17 1.376(6) .
C16 H16A 0.9300 .
C17 H17A 0.9300 .
C18 C19 1.380(6) .
C18 H18A 0.9300 .
C19 H19A 0.9300 .

loop_
_geom_hbond_atom_site_label_D
_geom_hbond_atom_site_label_H
_geom_hbond_atom_site_label_A
_geom_hbond_distance_DH
_geom_hbond_distance_HA
_geom_hbond_distance_DA
_geom_hbond_angle_DHA
_geom_hbond_site_symmetry_A
O10 H10B O5 0.85 2.16 2.792(5) 130.9 1_655

loop_
_geom_torsion_atom_site_label_1
_geom_torsion_atom_site_label_2
_geom_torsion_atom_site_label_3
_geom_torsion_atom_site_label_4
_geom_torsion
_geom_torsion_site_symmetry_1
_geom_torsion_site_symmetry_4
O9 Eu1 O1 C1 -24.9(3) 4_676 .
O1 Eu1 O1 C1 -167.3(3) 3_676 .
O8 Eu1 O1 C1 128.9(3) 2_655 .
O7 Eu1 O1 C1 -82.5(3) 2_656 .
O3 Eu1 O1 C1 -124.7(3) 3_676 .
O6 Eu1 O1 C1 111.0(3) 4_575 .
O10 Eu1 O1 C1 53.6(3) . .
O2 Eu1 O1 C1 3.8(2) . .
Eu1 Eu1 O1 C1 -167.3(3) 3_676 .
O9 Eu1 O1 Eu1 142.42(12) 4_676 3_676
O1 Eu1 O1 Eu1 0.0 3_676 3_676
O8 Eu1 O1 Eu1 -63.8(2) 2_655 3_676
O7 Eu1 O1 Eu1 84.79(14) 2_656 3_676
O3 Eu1 O1 Eu1 42.54(18) 3_676 3_676
O6 Eu1 O1 Eu1 -81.69(14) 4_575 3_676
O10 Eu1 O1 Eu1 -139.13(13) . 3_676
O2 Eu1 O1 Eu1 171.11(18) . 3_676
O9 Eu1 O2 C1 152.9(3) 4_676 .
O1 Eu1 O2 C1 5.5(3) 3_676 .
O8 Eu1 O2 C1 -128.1(3) 2_655 .
O7 Eu1 O2 C1 69.8(3) 2_656 .
O3 Eu1 O2 C1 99.8(3) 3_676 .
O6 Eu1 O2 C1 -65.4(3) 4_575 .
O10 Eu1 O2 C1 -130.1(3) . .
O1 Eu1 O2 C1 -3.8(2) . .
Eu1 Eu1 O2 C1 0.9(2) 3_676 .
O9 Eu1 O2 Ag1 -68.29(14) 4_676 .
O1 Eu1 O2 Ag1 144.29(12) 3_676 .
O8 Eu1 O2 Ag1 10.6(2) 2_655 .
O7 Eu1 O2 Ag1 -151.38(16) 2_656 .
O3 Eu1 O2 Ag1 -121.44(16) 3_676 .
O6 Eu1 O2 Ag1 73.34(14) 4_575 .
O10 Eu1 O2 Ag1 8.64(12) . .
O1 Eu1 O2 Ag1 134.93(19) . .
Eu1 Eu1 O2 Ag1 139.67(13) 3_676 .
N2 Ag1 O2 C1 57.9(4) . .
N1 Ag1 O2 C1 -116.4(4) . .
N2 Ag1 O2 Eu1 -67.17(18) . .
N1 Ag1 O2 Eu1 118.53(16) . .
O4 S1 O3 Eu1 -72.5(4) . 3_676
O5 S1 O3 Eu1 158.1(3) . 3_676
C3 S1 O3 Eu1 44.4(4) . 3_676
N2 Ag1 N1 C11 164.7(4) . .
O2 Ag1 N1 C11 -28.5(3) . .
N2 Ag1 N1 C12 -21.7(6) . .
O2 Ag1 N1 C12 145.1(4) . .
N1 Ag1 N2 C18 -76.7(6) . .
O2 Ag1 N2 C18 118.1(4) . .
N1 Ag1 N2 C17 102.1(5) . .
O2 Ag1 N2 C17 -63.2(4) . .
Eu1 O2 C1 O1 7.1(4) . .
Ag1 O2 C1 O1 -127.2(4) . .
Eu1 O2 C1 C2 -167.2(4) . .
Ag1 O2 C1 C2 58.5(5) . .
Eu1 O1 C1 O2 -160.5(4) 3_676 .
Eu1 O1 C1 O2 -6.9(4) . .
Eu1 O1 C1 C2 14.0(9) 3_676 .
Eu1 O1 C1 C2 167.5(4) . .
O2 C1 C2 C7 44.7(7) . .
O1 C1 C2 C7 -129.8(5) . .
O2 C1 C2 C3 -139.8(5) . .
O1 C1 C2 C3 45.7(7) . .
C7 C2 C3 C4 0.8(9) . .
C1 C2 C3 C4 -174.6(5) . .
C7 C2 C3 S1 -174.2(5) . .
C1 C2 C3 S1 10.5(7) . .
O4 S1 C3 C4 -128.6(5) . .
O3 S1 C3 C4 108.9(5) . .
O5 S1 C3 C4 -8.0(5) . .
O4 S1 C3 C2 46.4(5) . .
O3 S1 C3 C2 -76.1(5) . .
O5 S1 C3 C2 167.0(5) . .
C2 C3 C4 C5 -0.1(9) . .
S1 C3 C4 C5 175.0(5) . .
C3 C4 C5 C6 0.0(11) . .
C4 C5 C6 C7 -0.4(12) . .
C3 C2 C7 C6 -1.2(9) . .
C1 C2 C7 C6 174.4(6) . .
C5 C6 C7 C2 1.1(11) . .
Eu1 O7 C8 O6 28.4(8) 2_646 .
Eu1 O7 C8 C9 -151.3(3) 2_646 .
Eu1 O6 C8 O7 6.7(8) 4_676 .
Eu1 O6 C8 C9 -173.6(3) 4_676 .
O7 C8 C9 C13 -56.7(6) . .
O6 C8 C9 C13 123.5(5) . .
O7 C8 C9 C10 122.3(5) . .
O6 C8 C9 C10 -57.5(6) . .
C13 C9 C10 C11 1.7(7) . .
C8 C9 C10 C11 -177.4(4) . .
C12 N1 C11 C10 0.1(7) . .
Ag1 N1 C11 C10 174.0(4) . .
C9 C10 C11 N1 -2.0(7) . .
C11 N1 C12 C13 2.2(7) . .
Ag1 N1 C12 C13 -171.6(4) . .
N1 C12 C13 C9 -2.5(8) . .
C10 C9 C13 C12 0.5(7) . .
C8 C9 C13 C12 179.5(4) . .
Eu1 O8 C14 O9 -27.6(15) 2_645 .
Eu1 O8 C14 C15 153.2(9) 2_645 .
Eu1 O9 C14 O8 62.4(8) 4_575 .
Eu1 O9 C14 C15 -118.3(5) 4_575 .
O8 C14 C15 C16 -157.9(5) . .
O9 C14 C15 C16 22.7(7) . .
O8 C14 C15 C19 21.8(7) . .
O9 C14 C15 C19 -157.6(5) . .
C19 C15 C16 C17 -0.1(7) . .
C14 C15 C16 C17 179.6(5) . .
C18 N2 C17 C16 -0.6(8) . .
Ag1 N2 C17 C16 -179.4(4) . .
C15 C16 C17 N2 0.6(8) . .
C17 N2 C18 C19 0.1(8) . .
Ag1 N2 C18 C19 178.9(4) . .
N2 C18 C19 C15 0.4(8) . .
C16 C15 C19 C18 -0.4(8) . .
C14 C15 C19 C18 179.9(5) . .
